data_7029062
loop_
_publ_author_name
'Enamullah, Mohammed'
'Uddin, A. K. M. Royhan'
'Pescitelli, Gennaro'
'Berardozzi, Roberto'
'Makhloufi, Gamall'
'Vasylyeva, Vera'
'Chamayou, Anne-Christine'
'Janiak, Christoph'

_publ_section_title
;
 Induced chirality-at-metal and diastereoselectivity at \D/\L-configured
 distorted square-planar copper complexes by enantiopure Schiff base
 ligands: combined circular dichroism, DFT and X-ray structural studies.
;
_journal_issue 8
_journal_name_full 'Dalton transactions (Cambridge, England : 2003)'
_journal_page_first 3313
_journal_page_last 3329
_journal_paper_doi 10.1039/c3dt52871e
_journal_volume 43
_journal_year 2014
_chemical_absolute_configuration rmad
_chemical_formula_moiety 'C38 H32 Cu N2 O2'
_chemical_formula_sum 'C38 H32 Cu N2 O2'
_chemical_formula_weight 612.21
_chemical_name_systematic
; 
\L-Bis{(R)-N-(1-phenylethyl)-2-oxo-1-naphthaldiminato-
\k^2^N,O}copper(II)  
;
_space_group_IT_number 18
_symmetry_cell_setting orthorhombic
_symmetry_space_group_name_Hall 'P 2 2ab'
_symmetry_space_group_name_H-M 'P 21 21 2'
_atom_sites_solution_hydrogens geom
_atom_sites_solution_primary direct
_atom_sites_solution_secondary difmap
_audit_creation_method SHELXL-97
_cell_angle_alpha 90.00
_cell_angle_beta 90.00
_cell_angle_gamma 90.00
_cell_formula_units_Z 2
_cell_length_a 10.7155(5)
_cell_length_b 15.2302(8)
_cell_length_c 9.5786(5)
_cell_measurement_reflns_used 7519
_cell_measurement_temperature 95(2)
_cell_measurement_theta_max 25.08
_cell_measurement_theta_min 2.13
_cell_volume 1563.22(14)
_computing_cell_refinement 'SAINT (Bruker, 2006)'
_computing_data_collection 'APEX2 (Bruker, 2006)'
_computing_data_reduction SAINT
_computing_molecular_graphics 'DIAMOND (Crystal Impact, 2009)'
_computing_publication_material 'SHELXL-97 (Sheldrick, 2008)'
_computing_structure_refinement 'SHELXL-97 (Sheldrick, 2008)'
_computing_structure_solution 'SHELXS-97 (Sheldrick, 2008)'
_diffrn_ambient_temperature 95(2)
_diffrn_measured_fraction_theta_full 0.996
_diffrn_measured_fraction_theta_max 0.996
_diffrn_measurement_device_type 'Bruker Kappa APEX-II CCD area detector'
_diffrn_measurement_method '\f and \w scans'
_diffrn_radiation_monochromator 'multilayer mirror'
_diffrn_radiation_source 'microfocus sealed tube'
_diffrn_radiation_type MoK\a
_diffrn_radiation_wavelength 0.71073
_diffrn_reflns_av_R_equivalents 0.0188
_diffrn_reflns_av_sigmaI/netI 0.0292
_diffrn_reflns_limit_h_max 12
_diffrn_reflns_limit_h_min -12
_diffrn_reflns_limit_k_max 18
_diffrn_reflns_limit_k_min -18
_diffrn_reflns_limit_l_max 10
_diffrn_reflns_limit_l_min -11
_diffrn_reflns_number 9899
_diffrn_reflns_theta_full 25.08
_diffrn_reflns_theta_max 25.08
_diffrn_reflns_theta_min 2.13
_exptl_absorpt_coefficient_mu 0.735
_exptl_absorpt_correction_T_max 0.7452
_exptl_absorpt_correction_T_min 0.6225
_exptl_absorpt_correction_type multi-scan
_exptl_absorpt_process_details '(<i>SADABS</i>; Sheldrick, 1996)'
_exptl_crystal_colour brown-black
_exptl_crystal_density_diffrn 1.301
_exptl_crystal_density_method 'not measured'
_exptl_crystal_description block
_exptl_crystal_F_000 638
_exptl_crystal_size_max 0.21
_exptl_crystal_size_mid 0.19
_exptl_crystal_size_min 0.16
_refine_diff_density_max 1.607
_refine_diff_density_min -0.245
_refine_diff_density_rms 0.061
_refine_ls_abs_structure_details 'Flack H D (1983), Acta Cryst. A39, 876-881'
_refine_ls_abs_structure_Flack 0.042(14)
_refine_ls_extinction_method none
_refine_ls_goodness_of_fit_ref 1.070
_refine_ls_hydrogen_treatment constr
_refine_ls_matrix_type full
_refine_ls_number_parameters 196
_refine_ls_number_reflns 2774
_refine_ls_number_restraints 0
_refine_ls_restrained_S_all 1.070
_refine_ls_R_factor_all 0.0325
_refine_ls_R_factor_gt 0.0310
_refine_ls_shift/su_max 0.000
_refine_ls_shift/su_mean 0.000
_refine_ls_structure_factor_coef Fsqd
_refine_ls_weighting_details 'calc w=1/[\s^2^(Fo^2^)+(0.0530P)^2^+0.6353P] where P=(Fo^2^+2Fc^2^)/3'
_refine_ls_weighting_scheme calc
_refine_ls_wR_factor_gt 0.0846
_refine_ls_wR_factor_ref 0.0853
_reflns_number_gt 2668
_reflns_number_total 2774
_reflns_threshold_expression >2sigma(I)
_cod_data_source_file c3dt52871e.txt
_cod_data_source_block CuRL1a
_cod_depositor_comments
;
The following automatic conversions were performed:

'_symmetry_cell_setting' value 'Orthorhombic' changed to
'orthorhombic' according to
/usr/data/users/saulius/automatic-downloads/current/RSC/lib/dictionaries/cif_core.dic
dictionary named 'cif_core.dic' version 2.4.2 from 2011-04-26.

Automatic conversion script
Id: cif_fix_values 2281 2013-09-26 08:29:07Z andrius 
;
_cod_original_sg_symbol_H-M P2(1)2(1)2
_cod_database_code 7029062

loop_
_symmetry_equiv_pos_as_xyz
'x, y, z'
'x+1/2, -y+1/2, -z'
'-x+1/2, y+1/2, -z'
'-x, -y, z'

loop_
_atom_site_label
_atom_site_type_symbol
_atom_site_fract_x
_atom_site_fract_y
_atom_site_fract_z
_atom_site_U_iso_or_equiv
_atom_site_adp_type
_atom_site_occupancy
_atom_site_symmetry_multiplicity
_atom_site_calc_flag
_atom_site_refinement_flags
Cu1 Cu 0.5000 0.5000 0.71194(4) 0.01273(13) Uani 1 2 d S
C19 C 0.6055(4) 0.3698(2) 0.4493(4) 0.0523(12) Uani 1 1 d .
H19A H 0.6813 0.3604 0.3941 0.078 Uiso 1 1 calc R
H19B H 0.5816 0.4319 0.4446 0.078 Uiso 1 1 calc R
H19C H 0.5378 0.3335 0.4119 0.078 Uiso 1 1 calc R
C1 C 0.2685(2) 0.41707(15) 0.7879(3) 0.0155(5) Uani 1 1 d .
N1 N 0.5190(2) 0.37317(13) 0.6822(2) 0.0151(5) Uani 1 1 d .
O1 O 0.32588(15) 0.48766(11) 0.74761(17) 0.0176(4) Uani 1 1 d .
C2 C 0.1396(3) 0.42691(17) 0.8259(3) 0.0181(6) Uani 1 1 d .
H2 H 0.1022 0.4833 0.8206 0.022 Uiso 1 1 calc R
C3 C 0.0702(2) 0.35777(17) 0.8690(3) 0.0197(6) Uani 1 1 d .
H3 H -0.0156 0.3663 0.8903 0.024 Uiso 1 1 calc R
C4 C 0.1235(3) 0.27213(17) 0.8831(3) 0.0164(5) Uani 1 1 d .
C5 C 0.0521(3) 0.20145(18) 0.9344(3) 0.0215(6) Uani 1 1 d .
H5 H -0.0339 0.2098 0.9549 0.026 Uiso 1 1 calc R
C6 C 0.1056(3) 0.12056(18) 0.9550(3) 0.0223(6) Uani 1 1 d .
H6 H 0.0570 0.0731 0.9895 0.027 Uiso 1 1 calc R
C7 C 0.2325(3) 0.10834(17) 0.9248(3) 0.0202(6) Uani 1 1 d .
H7 H 0.2703 0.0529 0.9420 0.024 Uiso 1 1 calc R
C8 C 0.3027(2) 0.17556(16) 0.8707(3) 0.0159(5) Uani 1 1 d .
H8 H 0.3880 0.1654 0.8490 0.019 Uiso 1 1 calc R
C11 C 0.4393(2) 0.31563(15) 0.7251(3) 0.0139(5) Uani 1 1 d .
H11 H 0.4608 0.2557 0.7116 0.017 Uiso 1 1 calc R
C10 C 0.3217(2) 0.33286(15) 0.7911(3) 0.0139(5) Uani 1 1 d .
C9 C 0.2509(2) 0.26009(16) 0.8464(3) 0.0140(5) Uani 1 1 d .
C12 C 0.6299(3) 0.34462(17) 0.6000(3) 0.0240(6) Uani 1 1 d .
H12 H 0.7025 0.3804 0.6328 0.029 Uiso 1 1 calc R
C13 C 0.6633(3) 0.24834(18) 0.6235(3) 0.0219(6) Uani 1 1 d .
C14 C 0.7167(3) 0.2232(2) 0.7495(3) 0.0301(7) Uani 1 1 d .
H14 H 0.7355 0.2666 0.8175 0.036 Uiso 1 1 calc R
C15 C 0.7428(3) 0.1362(2) 0.7776(4) 0.0394(8) Uani 1 1 d .
H15 H 0.7813 0.1200 0.8632 0.047 Uiso 1 1 calc R
C16 C 0.7120(4) 0.0720(2) 0.6788(3) 0.0451(9) Uani 1 1 d .
H16 H 0.7276 0.0118 0.6987 0.054 Uiso 1 1 calc R
C17 C 0.6590(4) 0.0954(2) 0.5526(3) 0.0427(10) Uani 1 1 d .
H17 H 0.6395 0.0518 0.4852 0.051 Uiso 1 1 calc R
C18 C 0.6345(3) 0.18390(19) 0.5250(3) 0.0336(8) Uani 1 1 d .
H18 H 0.5978 0.2003 0.4386 0.040 Uiso 1 1 calc R

loop_
_atom_site_aniso_label
_atom_site_aniso_U_11
_atom_site_aniso_U_22
_atom_site_aniso_U_33
_atom_site_aniso_U_23
_atom_site_aniso_U_13
_atom_site_aniso_U_12
Cu1 0.0147(2) 0.00749(19) 0.0160(2) 0.000 0.000 -0.00077(17)
C19 0.100(3) 0.0190(15) 0.0381(19) 0.0075(15) 0.039(2) 0.0150(18)
C1 0.0173(13) 0.0151(12) 0.0141(11) -0.0018(11) -0.0009(11) -0.0020(9)
N1 0.0172(12) 0.0122(9) 0.0160(9) -0.0019(7) 0.0015(9) -0.0006(9)
O1 0.0175(8) 0.0100(9) 0.0251(8) 0.0019(7) 0.0008(7) 0.0002(7)
C2 0.0175(13) 0.0159(13) 0.0210(13) -0.0018(10) -0.0001(11) 0.0033(10)
C3 0.0154(14) 0.0205(13) 0.0231(14) -0.0034(11) 0.0025(11) 0.0010(11)
C4 0.0197(14) 0.0167(12) 0.0129(12) 0.0001(10) -0.0023(11) -0.0015(10)
C5 0.0196(13) 0.0241(14) 0.0208(13) -0.0030(11) 0.0046(11) -0.0064(11)
C6 0.0286(16) 0.0199(13) 0.0183(13) 0.0048(11) 0.0030(12) -0.0071(12)
C7 0.0312(16) 0.0155(12) 0.0137(12) 0.0002(10) -0.0034(11) -0.0048(12)
C8 0.0188(13) 0.0144(12) 0.0146(12) -0.0013(10) -0.0019(10) -0.0004(10)
C11 0.0178(12) 0.0087(11) 0.0151(11) -0.0010(10) 0.0012(11) -0.0002(9)
C10 0.0155(12) 0.0128(12) 0.0133(12) -0.0013(10) -0.0029(11) -0.0007(9)
C9 0.0175(13) 0.0147(12) 0.0099(11) 0.0008(10) -0.0011(10) -0.0006(10)
C12 0.0244(15) 0.0135(13) 0.0342(16) -0.0050(11) 0.0184(13) -0.0040(11)
C13 0.0208(14) 0.0188(13) 0.0261(15) -0.0017(11) 0.0131(12) 0.0021(11)
C14 0.0217(15) 0.0335(16) 0.0352(18) -0.0068(13) 0.0015(13) -0.0047(12)
C15 0.0347(17) 0.0495(19) 0.0339(17) 0.0069(17) 0.0048(16) 0.0149(15)
C16 0.069(3) 0.0244(16) 0.0417(19) 0.0020(15) 0.0164(18) 0.0154(17)
C17 0.085(3) 0.0188(14) 0.0243(16) -0.0044(13) 0.0116(18) 0.0061(16)
C18 0.059(2) 0.0205(15) 0.0218(15) -0.0006(12) 0.0053(15) 0.0050(15)

loop_
_atom_type_symbol
_atom_type_description
_atom_type_scat_dispersion_real
_atom_type_scat_dispersion_imag
_atom_type_scat_source
C C 0.0033 0.0016 'International Tables Vol C Tables 4.2.6.8 and 6.1.1.4'
Cu Cu 0.3201 1.2651 'International Tables Vol C Tables 4.2.6.8 and 6.1.1.4'
N N 0.0061 0.0033 'International Tables Vol C Tables 4.2.6.8 and 6.1.1.4'
O O 0.0106 0.0060 'International Tables Vol C Tables 4.2.6.8 and 6.1.1.4'
H H 0.0000 0.0000 'International Tables Vol C Tables 4.2.6.8 and 6.1.1.4'

loop_
_geom_angle_atom_site_label_1
_geom_angle_atom_site_label_2
_geom_angle_atom_site_label_3
_geom_angle
_geom_angle_site_symmetry_1
_geom_angle_site_symmetry_3
O1 Cu1 O1 159.35(10) . 4_665
O1 Cu1 N1 91.76(8) . .
O1 Cu1 N1 91.22(8) 4_665 .
O1 Cu1 N1 91.22(8) . 4_665
O1 Cu1 N1 91.76(8) 4_665 4_665
N1 Cu1 N1 163.29(11) . 4_665
C12 C19 H19A 109.5 . .
C12 C19 H19B 109.5 . .
H19A C19 H19B 109.5 . .
C12 C19 H19C 109.5 . .
H19A C19 H19C 109.5 . .
H19B C19 H19C 109.5 . .
O1 C1 C10 124.8(2) . .
O1 C1 C2 116.4(2) . .
C10 C1 C2 118.7(2) . .
C11 N1 C12 119.9(2) . .
C11 N1 Cu1 123.55(17) . .
C12 N1 Cu1 116.53(15) . .
C1 O1 Cu1 126.81(16) . .
C3 C2 C1 121.7(2) . .
C3 C2 H2 119.2 . .
C1 C2 H2 119.2 . .
C2 C3 C4 121.2(2) . .
C2 C3 H3 119.4 . .
C4 C3 H3 119.4 . .
C5 C4 C9 120.6(2) . .
C5 C4 C3 120.8(3) . .
C9 C4 C3 118.6(2) . .
C6 C5 C4 120.6(3) . .
C6 C5 H5 119.7 . .
C4 C5 H5 119.7 . .
C5 C6 C7 119.6(2) . .
C5 C6 H6 120.2 . .
C7 C6 H6 120.2 . .
C8 C7 C6 120.7(2) . .
C8 C7 H7 119.7 . .
C6 C7 H7 119.7 . .
C7 C8 C9 121.6(2) . .
C7 C8 H8 119.2 . .
C9 C8 H8 119.2 . .
N1 C11 C10 126.7(2) . .
N1 C11 H11 116.6 . .
C10 C11 H11 116.6 . .
C1 C10 C11 120.9(2) . .
C1 C10 C9 119.8(2) . .
C11 C10 C9 118.9(2) . .
C8 C9 C4 116.8(2) . .
C8 C9 C10 123.4(2) . .
C4 C9 C10 119.7(2) . .
N1 C12 C19 106.9(3) . .
N1 C12 C13 112.9(2) . .
C19 C12 C13 115.1(2) . .
N1 C12 H12 107.2 . .
C19 C12 H12 107.2 . .
C13 C12 H12 107.2 . .
C14 C13 C18 119.0(3) . .
C14 C13 C12 119.3(3) . .
C18 C13 C12 121.6(3) . .
C15 C14 C13 121.1(3) . .
C15 C14 H14 119.4 . .
C13 C14 H14 119.4 . .
C14 C15 C16 119.4(3) . .
C14 C15 H15 120.3 . .
C16 C15 H15 120.3 . .
C17 C16 C15 120.5(3) . .
C17 C16 H16 119.8 . .
C15 C16 H16 119.8 . .
C16 C17 C18 119.4(3) . .
C16 C17 H17 120.3 . .
C18 C17 H17 120.3 . .
C13 C18 C17 120.6(3) . .
C13 C18 H18 119.7 . .
C17 C18 H18 119.7 . .

loop_
_geom_bond_atom_site_label_1
_geom_bond_atom_site_label_2
_geom_bond_distance
_geom_bond_site_symmetry_2
Cu1 O1 1.9061(16) .
Cu1 O1 1.9061(16) 4_665
Cu1 N1 1.9632(19) .
Cu1 N1 1.9632(19) 4_665
C19 C12 1.517(5) .
C19 H19A 0.9800 .
C19 H19B 0.9800 .
C19 H19C 0.9800 .
C1 O1 1.297(3) .
C1 C10 1.404(3) .
C1 C2 1.435(4) .
N1 C11 1.291(3) .
N1 C12 1.490(3) .
C2 C3 1.354(4) .
C2 H2 0.9500 .
C3 C4 1.430(4) .
C3 H3 0.9500 .
C4 C5 1.409(4) .
C4 C9 1.422(4) .
C5 C6 1.373(4) .
C5 H5 0.9500 .
C6 C7 1.403(4) .
C6 H6 0.9500 .
C7 C8 1.372(4) .
C7 H7 0.9500 .
C8 C9 1.421(4) .
C8 H8 0.9500 .
C11 C10 1.435(3) .
C11 H11 0.9500 .
C10 C9 1.443(3) .
C12 C13 1.526(4) .
C12 H12 1.0000 .
C13 C14 1.390(4) .
C13 C18 1.395(4) .
C14 C15 1.381(4) .
C14 H14 0.9500 .
C15 C16 1.400(5) .
C15 H15 0.9500 .
C16 C17 1.382(5) .
C16 H16 0.9500 .
C17 C18 1.399(4) .
C17 H17 0.9500 .
C18 H18 0.9500 .

loop_
_geom_torsion_atom_site_label_1
_geom_torsion_atom_site_label_2
_geom_torsion_atom_site_label_3
_geom_torsion_atom_site_label_4
_geom_torsion
_geom_torsion_site_symmetry_1
O1 Cu1 N1 C11 -18.75(19) .
O1 Cu1 N1 C11 140.82(19) 4_665
N1 Cu1 N1 C11 -118.92(19) 4_665
O1 Cu1 N1 C12 158.63(18) .
O1 Cu1 N1 C12 -41.80(18) 4_665
N1 Cu1 N1 C12 58.46(17) 4_665
C10 C1 O1 Cu1 -10.8(3) .
C2 C1 O1 Cu1 171.94(16) .
O1 Cu1 O1 C1 -76.02(18) 4_665
N1 Cu1 O1 C1 22.2(2) .
N1 Cu1 O1 C1 -174.28(19) 4_665
O1 C1 C2 C3 179.7(2) .
C10 C1 C2 C3 2.3(4) .
C1 C2 C3 C4 2.1(4) .
C2 C3 C4 C5 177.0(2) .
C2 C3 C4 C9 -2.0(4) .
C9 C4 C5 C6 2.6(4) .
C3 C4 C5 C6 -176.4(2) .
C4 C5 C6 C7 0.1(4) .
C5 C6 C7 C8 -2.1(4) .
C6 C7 C8 C9 1.5(4) .
C12 N1 C11 C10 -172.5(2) .
Cu1 N1 C11 C10 4.8(3) .
O1 C1 C10 C11 -11.5(4) .
C2 C1 C10 C11 165.7(2) .
O1 C1 C10 C9 176.1(2) .
C2 C1 C10 C9 -6.7(4) .
N1 C11 C10 C1 14.4(4) .
N1 C11 C10 C9 -173.1(2) .
C7 C8 C9 C4 1.1(4) .
C7 C8 C9 C10 179.3(2) .
C5 C4 C9 C8 -3.1(4) .
C3 C4 C9 C8 175.9(2) .
C5 C4 C9 C10 178.6(2) .
C3 C4 C9 C10 -2.4(4) .
C1 C10 C9 C8 -171.4(2) .
C11 C10 C9 C8 16.1(4) .
C1 C10 C9 C4 6.8(4) .
C11 C10 C9 C4 -165.7(2) .
C11 N1 C12 C19 105.1(3) .
Cu1 N1 C12 C19 -72.4(3) .
C11 N1 C12 C13 -22.5(3) .
Cu1 N1 C12 C13 160.03(19) .
N1 C12 C13 C14 -72.5(3) .
C19 C12 C13 C14 164.3(3) .
N1 C12 C13 C18 103.3(3) .
C19 C12 C13 C18 -19.8(4) .
C18 C13 C14 C15 0.9(4) .
C12 C13 C14 C15 176.9(3) .
C13 C14 C15 C16 -1.7(5) .
C14 C15 C16 C17 1.8(5) .
C15 C16 C17 C18 -1.0(6) .
C14 C13 C18 C17 -0.1(5) .
C12 C13 C18 C17 -176.0(3) .
C16 C17 C18 C13 0.2(6) .
